data_4131033
loop_
_publ_author_name
'Liu, Qi'
'Cong, Hengjiang'
'Deng, Hexiang'

_publ_section_title
;
 Deciphering the Spatial Arrangement of Metals and Correlation to
 Reactivity in Multivariate Metal-Organic Frameworks.
;
_journal_issue 42
_journal_name_full 'Journal of the American Chemical Society'
_journal_page_first 13822
_journal_page_last 13825
_journal_paper_doi 10.1021/jacs.6b08724
_journal_volume 138
_journal_year 2016
_chemical_formula_moiety 'C72 H39 Mg3 N6 O16'
_chemical_formula_sum 'C72 H39 Mg3 N6 O16'
_chemical_formula_weight 1317.02
_space_group_crystal_system hexagonal
_space_group_IT_number 191
_space_group_name_Hall '-P 6 2'
_space_group_name_H-M_alt 'P 6/m m m'
_atom_sites_solution_hydrogens geom
_atom_sites_solution_primary direct
_atom_sites_solution_secondary difmap
_audit_creation_method SHELXL-2014/6
_cell_angle_alpha 90
_cell_angle_beta 90
_cell_angle_gamma 120
_cell_formula_units_Z 2
_cell_length_a 31.848(8)
_cell_length_b 31.848(8)
_cell_length_c 16.883(5)
_cell_measurement_reflns_used 6951
_cell_measurement_temperature 293(2)
_cell_measurement_theta_max 27.70
_cell_measurement_theta_min 2.58
_cell_volume 14830(7)
_computing_cell_refinement 'Bruker SAINT'
_computing_data_collection 'ADSC Quantum Q315r software (ADSC, 2009)'
_computing_data_reduction 'Bruker SAINT'
_computing_molecular_graphics 'Bruker SHELXTL'
_computing_publication_material 'Bruker SHELXTL'
_computing_structure_refinement 'SHELXL-2014/6 (Sheldrick, 2014)'
_computing_structure_solution 'SHELXS-97 (Sheldrick 2008)'
_diffrn_ambient_temperature 293(2)
_diffrn_measured_fraction_theta_full 0.812
_diffrn_measured_fraction_theta_max 0.812
_diffrn_measurement_device_type 'ADSC Q315r CCD area-detector'
_diffrn_measurement_method '\f scans'
_diffrn_radiation_type synchrotron
_diffrn_radiation_wavelength 0.71073
_diffrn_reflns_av_R_equivalents 0.1839
_diffrn_reflns_av_unetI/netI 0.0507
_diffrn_reflns_Laue_measured_fraction_full 0.812
_diffrn_reflns_Laue_measured_fraction_max 0.812
_diffrn_reflns_limit_h_max 31
_diffrn_reflns_limit_h_min -31
_diffrn_reflns_limit_k_max 30
_diffrn_reflns_limit_k_min -31
_diffrn_reflns_limit_l_max 13
_diffrn_reflns_limit_l_min -14
_diffrn_reflns_number 46259
_diffrn_reflns_point_group_measured_fraction_full 0.812
_diffrn_reflns_point_group_measured_fraction_max 0.812
_diffrn_reflns_theta_full 20.807
_diffrn_reflns_theta_max 20.807
_diffrn_reflns_theta_min 1.477
_exptl_absorpt_coefficient_mu 0.027
_exptl_absorpt_correction_type none
_exptl_crystal_colour black
_exptl_crystal_density_diffrn 0.295
_exptl_crystal_density_method 'not measured'
_exptl_crystal_description block
_exptl_crystal_F_000 1354
_exptl_crystal_size_max 0.060
_exptl_crystal_size_mid 0.040
_exptl_crystal_size_min 0.010
_refine_diff_density_max 0.280
_refine_diff_density_min -0.345
_refine_diff_density_rms 0.054
_refine_ls_extinction_coef 0.063(9)
_refine_ls_extinction_expression Fc^*^=kFc[1+0.001xFc^2^\l^3^/sin(2\q)]^-1/4^
_refine_ls_extinction_method SHELXL
_refine_ls_goodness_of_fit_ref 1.327
_refine_ls_hydrogen_treatment constr
_refine_ls_matrix_type full
_refine_ls_number_parameters 95
_refine_ls_number_reflns 2439
_refine_ls_number_restraints 50
_refine_ls_restrained_S_all 1.343
_refine_ls_R_factor_all 0.1427
_refine_ls_R_factor_gt 0.1214
_refine_ls_shift/su_max 0.000
_refine_ls_shift/su_mean 0.000
_refine_ls_structure_factor_coef Fsqd
_refine_ls_weighting_details 'w=1/[\s^2^(Fo^2^)+(0.2000P)^2^] where P=(Fo^2^+2Fc^2^)/3'
_refine_ls_weighting_scheme calc
_refine_ls_wR_factor_gt 0.3293
_refine_ls_wR_factor_ref 0.3516
_reflns_Friedel_coverage 0.000
_reflns_number_gt 1622
_reflns_number_total 2439
_reflns_threshold_expression 'I > 2\s(I)'
_cod_data_source_file ja6b08724_si_006.cif
_cod_data_source_block I
_cod_original_cell_volume 14830(8)
_cod_database_code 4131033
_shelx_space_group_comment
;
The symmetry employed for this shelxl refinement is uniquely defined
by the following loop, which should always be used as a source of
symmetry information in preference to the above space-group names.
They are only intended as comments.
;
_shelx_estimated_absorpt_t_min 0.998
_shelx_estimated_absorpt_t_max 1.000
_shelxl_version_number 2014/6

loop_
_space_group_symop_operation_xyz
'x, y, z'
'-y, x-y, z'
'-x+y, -x, z'
'-x, -y, z'
'y, -x+y, z'
'x-y, x, z'
'y, x, -z'
'x-y, -y, -z'
'-x, -x+y, -z'
'-y, -x, -z'
'-x+y, y, -z'
'x, x-y, -z'
'-x, -y, -z'
'y, -x+y, -z'
'x-y, x, -z'
'x, y, -z'
'-y, x-y, -z'
'-x+y, -x, -z'
'-y, -x, z'
'-x+y, y, z'
'x, x-y, z'
'y, x, z'
'x-y, -y, z'
'-x, -x+y, z'

loop_
_atom_site_label
_atom_site_type_symbol
_atom_site_fract_x
_atom_site_fract_y
_atom_site_fract_z
_atom_site_U_iso_or_equiv
_atom_site_adp_type
_atom_site_occupancy
_atom_site_site_symmetry_order
_atom_site_calc_flag
_atom_site_refinement_flags_posn
_atom_site_refinement_flags_adp
_atom_site_refinement_flags_occupancy
Mg1 Mg 0.29738(4) 0.59475(8) 0.5000 0.0731(11) Uani 1 4 d S T P
O1 O 0.25861(11) 0.5172(2) 0.5000 0.133(3) Uani 1 4 d S T P
C1 C 0.0404(2) 0.52020(11) 0.1723(6) 0.101(2) Uani 1 2 d S T P
N1 N 0.0000 0.5000 0.1184(6) 0.107(3) Uani 1 4 d S T P
H1 H 0.0000 0.5000 0.0674 0.128 Uiso 1 4 calc R U P
O2 O 0.24971(10) 0.59004(10) 0.4134(2) 0.1008(13) Uani 1 1 d . . .
C2 C 0.0881(2) 0.54405(11) 0.1423(5) 0.105(3) Uani 1 2 d S T P
N2 N 0.0740(3) 0.53699(14) 0.0000 0.101(3) Uani 1 4 d S T P
C10 C 0.23570(19) 0.61785(10) 0.3893(4) 0.080(2) Uani 1 2 d S T P
C3 C 0.1026(3) 0.55129(14) 0.0652(6) 0.115(3) Uani 1 2 d S T P
O3 O 0.3333 0.6667 0.5000 0.051(2) Uani 1 12 d S T P
C9 C 0.19831(19) 0.59915(9) 0.3248(5) 0.093(2) Uani 1 2 d DS TU P
C6 C 0.1270(2) 0.56352(10) 0.2083(5) 0.107(2) Uani 1 2 d DS TU P
C5 C 0.1527(2) 0.57635(11) 0.0394(5) 0.126(3) Uani 1 2 d S TU P
H5 H 0.1799 0.5899 0.0720 0.151 Uiso 1 2 calc R U P
C8 C 0.1799(2) 0.55344(18) 0.2941(4) 0.132(2) Uani 1 1 d D U .
H8 H 0.1929 0.5345 0.3110 0.158 Uiso 1 1 calc R U .
C7 C 0.1433(2) 0.5346(2) 0.2396(5) 0.151(3) Uani 1 1 d D U .
H7 H 0.1295 0.5024 0.2240 0.181 Uiso 1 1 calc R U .
C4 C 0.0249(2) 0.51244(12) 0.2513(7) 0.124(3) Uani 1 2 d S T P
H4 H 0.0447 0.5224 0.2958 0.148 Uiso 1 2 calc R U P

loop_
_atom_site_aniso_label
_atom_site_aniso_U_11
_atom_site_aniso_U_22
_atom_site_aniso_U_33
_atom_site_aniso_U_23
_atom_site_aniso_U_13
_atom_site_aniso_U_12
Mg1 0.0787(14) 0.0804(18) 0.061(3) 0.000 0.000 0.0402(9)
O1 0.131(4) 0.112(5) 0.149(9) 0.000 0.000 0.056(2)
C1 0.073(4) 0.135(5) 0.075(9) 0.002(2) 0.003(4) 0.037(2)
N1 0.094(5) 0.151(5) 0.055(9) 0.000 0.000 0.047(3)
O2 0.098(2) 0.108(2) 0.095(4) -0.0128(17) -0.0196(17) 0.0492(18)
C2 0.095(5) 0.138(5) 0.067(10) -0.012(2) -0.023(5) 0.048(3)
N2 0.093(6) 0.130(5) 0.068(10) 0.000 0.000 0.047(3)
C10 0.081(4) 0.093(3) 0.063(6) -0.0044(15) -0.009(3) 0.040(2)
C3 0.103(6) 0.174(6) 0.044(11) -0.004(2) -0.009(5) 0.052(3)
O3 0.055(3) 0.055(3) 0.043(7) 0.000 0.000 0.0275(14)
C9 0.075(4) 0.104(3) 0.092(7) -0.0058(16) -0.012(3) 0.0377(18)
C6 0.079(4) 0.139(4) 0.082(7) -0.0086(17) -0.017(3) 0.040(2)
C5 0.070(4) 0.180(5) 0.090(9) 0.0007(15) 0.001(3) 0.0348(18)
C8 0.144(4) 0.124(3) 0.132(6) -0.027(3) -0.054(3) 0.070(3)
C7 0.147(4) 0.140(4) 0.155(7) -0.029(4) -0.065(4) 0.065(3)
C4 0.095(4) 0.176(7) 0.073(12) 0.002(2) 0.005(4) 0.047(2)

loop_
_atom_type_symbol
_atom_type_description
_atom_type_scat_dispersion_real
_atom_type_scat_dispersion_imag
_atom_type_scat_source
H H 0.0000 0.0000 'International Tables Vol C Tables 4.2.6.8 and 6.1.1.4'
C C 0.0033 0.0016 'International Tables Vol C Tables 4.2.6.8 and 6.1.1.4'
N N 0.0061 0.0033 'International Tables Vol C Tables 4.2.6.8 and 6.1.1.4'
O O 0.0106 0.0060 'International Tables Vol C Tables 4.2.6.8 and 6.1.1.4'
Mg Mg 0.0486 0.0363 'International Tables Vol C Tables 4.2.6.8 and 6.1.1.4'

loop_
_geom_angle_atom_site_label_1
_geom_angle_atom_site_label_2
_geom_angle_atom_site_label_3
_geom_angle
_geom_angle_site_symmetry_1
_geom_angle_site_symmetry_3
O3 Mg1 O2 93.62(10) . .
O3 Mg1 O2 93.63(10) . 11_556
O2 Mg1 O2 172.8(2) . 11_556
O3 Mg1 O2 93.63(10) . 20
O2 Mg1 O2 89.03(19) . 20
O2 Mg1 O2 90.51(19) 11_556 20
O3 Mg1 O2 93.63(10) . 16_556
O2 Mg1 O2 90.51(19) . 16_556
O2 Mg1 O2 89.03(19) 11_556 16_556
O2 Mg1 O2 172.7(2) 20 16_556
O3 Mg1 O1 180.00(15) . .
O2 Mg1 O1 86.38(10) . .
O2 Mg1 O1 86.37(10) 11_556 .
O2 Mg1 O1 86.37(10) 20 .
O2 Mg1 O1 86.37(10) 16_556 .
O3 Mg1 Mg1 30.0 . 2_665
O2 Mg1 Mg1 113.91(10) . 2_665
O2 Mg1 Mg1 72.79(10) 11_556 2_665
O2 Mg1 Mg1 72.79(10) 20 2_665
O2 Mg1 Mg1 113.91(10) 16_556 2_665
O1 Mg1 Mg1 150.0 . 2_665
O3 Mg1 Mg1 30.0 . 3_565
O2 Mg1 Mg1 72.80(10) . 3_565
O2 Mg1 Mg1 113.91(10) 11_556 3_565
O2 Mg1 Mg1 113.91(10) 20 3_565
O2 Mg1 Mg1 72.80(10) 16_556 3_565
O1 Mg1 Mg1 150.001(1) . 3_565
Mg1 Mg1 Mg1 60.0 2_665 3_565
C4 C1 C2 128.8(7) . .
C4 C1 N1 111.4(6) . .
C2 C1 N1 119.7(9) . .
C1 N1 C1 101.5(10) 4_565 .
C1 N1 H1 129.2 4_565 .
C1 N1 H1 129.2 . .
C10 O2 Mg1 134.0(3) . .
C3 C2 C1 128.1(7) . .
C3 C2 C6 119.0(6) . .
C1 C2 C6 112.9(7) . .
C3 N2 C3 108.7(11) . 16
O2 C10 O2 126.4(6) 21_565 .
O2 C10 C9 116.8(3) 21_565 .
O2 C10 C9 116.8(3) . .
N2 C3 C2 127.3(8) . .
N2 C3 C5 108.2(9) . .
C2 C3 C5 124.5(7) . .
Mg1 O3 Mg1 120.000(1) 3_565 2_665
Mg1 O3 Mg1 120.0 3_565 .
Mg1 O3 Mg1 120.000(1) 2_665 .
C8 C9 C8 116.1(6) . 21_565
C8 C9 C10 121.9(3) . .
C8 C9 C10 121.9(3) 21_565 .
C7 C6 C7 119.1(7) . 21_565
C7 C6 C2 120.4(3) . .
C7 C6 C2 120.4(3) 21_565 .
C5 C5 C3 107.5(5) 16 .
C5 C5 H5 126.3 16 .
C3 C5 H5 126.3 . .
C7 C8 C9 122.6(5) . .
C7 C8 H8 118.7 . .
C9 C8 H8 118.7 . .
C8 C7 C6 119.5(5) . .
C8 C7 H7 120.3 . .
C6 C7 H7 120.3 . .
C4 C4 C1 107.8(4) 4_565 .
C4 C4 H4 126.1 4_565 .
C1 C4 H4 126.1 . .

loop_
_geom_bond_atom_site_label_1
_geom_bond_atom_site_label_2
_geom_bond_distance
_geom_bond_site_symmetry_2
Mg1 O3 1.983(2) .
Mg1 O2 2.058(3) .
Mg1 O2 2.058(3) 11_556
Mg1 O2 2.058(3) 20
Mg1 O2 2.058(3) 16_556
Mg1 O1 2.139(7) .
Mg1 Mg1 3.435(4) 2_665
Mg1 Mg1 3.435(4) 3_565
C1 C4 1.402(13) .
C1 C2 1.409(9) .
C1 N1 1.439(11) .
N1 C1 1.439(11) 4_565
N1 H1 0.8600 .
O2 C10 1.243(4) .
C2 C3 1.361(11) .
C2 C6 1.547(10) .
N2 C3 1.355(9) .
N2 C3 1.355(9) 16
C10 O2 1.243(4) 21_565
C10 C9 1.500(9) .
C3 C5 1.449(11) .
O3 Mg1 1.983(2) 3_565
O3 Mg1 1.983(2) 2_665
C9 C8 1.371(6) .
C9 C8 1.371(6) 21_565
C6 C7 1.369(7) .
C6 C7 1.369(7) 21_565
C5 C5 1.332(18) 16
C5 H5 0.9300 .
C8 C7 1.367(7) .
C8 H8 0.9300 .
C7 H7 0.9300 .
C4 C4 1.372(13) 4_565
C4 H4 0.9300 .
